data_4132784
loop_
_publ_author_name
'Reed, Christopher J.'
'Agapie, Theodor'

_publ_section_title
;
 Thermodynamics of Proton and Electron Transfer in Tetranuclear Clusters
 with Mn-OH<sub>2</sub>/OH Motifs Relevant to H<sub>2</sub>O Activation by
 the Oxygen Evolving Complex in Photosystem II.
;
_journal_issue 34
_journal_name_full 'Journal of the American Chemical Society'
_journal_page_first 10900
_journal_page_last 10908
_journal_paper_doi 10.1021/jacs.8b06426
_journal_volume 140
_journal_year 2018
_chemical_formula_moiety 'C66 H49 Fe3 Mn N12 O5, O3 S, C F3'
_chemical_formula_sum 'C67 H49 F3 Fe3 Mn N12 O8 S'
_chemical_formula_weight 1461.73
_space_group_crystal_system monoclinic
_space_group_IT_number 15
_space_group_name_Hall '-C 2yc'
_space_group_name_H-M_alt 'C 1 2/c 1'
_atom_sites_solution_hydrogens mixed
_atom_sites_solution_primary dual
_audit_creation_date 2018-01-25
_audit_creation_method
;
Olex2 1.2
(compiled 2017.08.10 svn.r3458 for OlexSys, GUI svn.r5381)
;
_cell_angle_alpha 90
_cell_angle_beta 92.474(3)
_cell_angle_gamma 90
_cell_formula_units_Z 8
_cell_length_a 14.7283(7)
_cell_length_b 19.3808(10)
_cell_length_c 45.518(2)
_cell_measurement_reflns_used 9982
_cell_measurement_temperature 100(2)
_cell_measurement_theta_max 65.27
_cell_measurement_theta_min 3.77
_cell_volume 12980.8(11)
_computing_molecular_graphics 'Olex2 (Dolomanov et al., 2009)'
_computing_publication_material 'Olex2 (Dolomanov et al., 2009)'
_computing_structure_refinement 'ShelXL (Sheldrick, 2015)'
_computing_structure_solution 'XT (Sheldrick, 2015)'
_diffrn_ambient_temperature 100.04
_diffrn_measured_fraction_theta_full 0.981
_diffrn_measured_fraction_theta_max 0.981
_diffrn_measurement_device_type 'Bruker APEX-II CCD'
_diffrn_measurement_method '\f and \w scans'
_diffrn_radiation_type CuK\a
_diffrn_radiation_wavelength 1.54178
_diffrn_reflns_av_R_equivalents 0.0812
_diffrn_reflns_av_unetI/netI 0.0563
_diffrn_reflns_Laue_measured_fraction_full 0.981
_diffrn_reflns_Laue_measured_fraction_max 0.981
_diffrn_reflns_limit_h_max 17
_diffrn_reflns_limit_h_min -16
_diffrn_reflns_limit_k_max 22
_diffrn_reflns_limit_k_min -22
_diffrn_reflns_limit_l_max 53
_diffrn_reflns_limit_l_min -53
_diffrn_reflns_number 67797
_diffrn_reflns_point_group_measured_fraction_full 0.981
_diffrn_reflns_point_group_measured_fraction_max 0.981
_diffrn_reflns_theta_full 66.249
_diffrn_reflns_theta_max 66.249
_diffrn_reflns_theta_min 3.772
_diffrn_standards_number 0
_exptl_absorpt_coefficient_mu 7.742
_exptl_absorpt_correction_T_max 0.7528
_exptl_absorpt_correction_T_min 0.5774
_exptl_absorpt_correction_type multi-scan
_exptl_crystal_colour red
_exptl_crystal_colour_primary red
_exptl_crystal_density_diffrn 1.496
_exptl_crystal_description block
_exptl_crystal_F_000 5960
_exptl_crystal_size_max 0.15
_exptl_crystal_size_mid 0.15
_exptl_crystal_size_min 0.07
_refine_diff_density_max 1.071
_refine_diff_density_min -0.931
_refine_diff_density_rms 0.157
_refine_ls_extinction_method none
_refine_ls_goodness_of_fit_ref 1.160
_refine_ls_hydrogen_treatment constr
_refine_ls_matrix_type full
_refine_ls_number_parameters 878
_refine_ls_number_reflns 11178
_refine_ls_number_restraints 475
_refine_ls_restrained_S_all 1.145
_refine_ls_R_factor_all 0.1492
_refine_ls_R_factor_gt 0.1305
_refine_ls_shift/su_max 0.000
_refine_ls_shift/su_mean 0.000
_refine_ls_structure_factor_coef Fsqd
_refine_ls_weighting_details 'w=1/[\s^2^(Fo^2^)+654.2949P] where P=(Fo^2^+2Fc^2^)/3'
_refine_ls_weighting_scheme calc
_refine_ls_wR_factor_gt 0.2771
_refine_ls_wR_factor_ref 0.2862
_reflns_Friedel_coverage 0.000
_reflns_number_gt 9150
_reflns_number_total 11178
_reflns_threshold_expression 'I > 2\s(I)'
_cod_data_source_file ja8b06426_si_001.cif
_cod_data_source_block p17523
_cod_original_cell_volume 12980.9(11)
_cod_database_code 4132784
_shelx_shelxl_version_number 2016/6
_shelx_space_group_comment
;
The symmetry employed for this shelxl refinement is uniquely defined
by the following loop, which should always be used as a source of
symmetry information in preference to the above space-group names.
They are only intended as comments.
;
_olex2_refinement_description
;
1. Fixed Uiso
 At 1.2 times of:
  All C(H) groups
 At 1.5 times of:
  All O(H) groups
2. Shared sites
{S200, C200}
{O202, F200}
{O201, F201}
{O200, F202}
{S201, C201}
3. Restrained distances
 O204-O205
 2.3 with sigma of 0.05
4. Uiso/Uaniso restraints and constraints
C66 \\sim C65 \\sim C11: within 2.1A with sigma of 0.02 and sigma for terminal
atoms of 0.03
C37 \\sim C32 \\sim C33 \\sim C34 \\sim C35 \\sim C36 \\sim C3 \\sim C31:
within 1.8A with sigma of 0.01 and sigma for terminal atoms of 0.03
N22 \\sim C55 \\sim C59 \\sim C57 \\sim C58: within 2.5A with sigma of 0.01 and
sigma for terminal atoms of 0.02
N24 \\sim N23 \\sim C81 \\sim C82 \\sim C83: within 2.4A with sigma of 0.01 and
sigma for terminal atoms of 0.02
N34 \\sim N33 \\sim C92 \\sim C91 \\sim C93: within 2.4A with sigma of 0.01 and
sigma for terminal atoms of 0.02
C46 \\sim N32 \\sim C45 \\sim C47 \\sim C48: within 2.4A with sigma of 0.01 and
sigma for terminal atoms of 0.02
C65 \\sim N12 \\sim C69 \\sim C68 \\sim C67 \\sim C66: within 2.4A with sigma
of 0.01 and sigma for terminal atoms of 0.02
C31 \\sim C44 \\sim C45 \\sim C32 \\sim O31: within 1.9A with sigma of 0.02 and
sigma for terminal atoms of 0.04
O203 \\sim S201 \\sim O204 \\sim O205 \\sim F203 \\sim F204 \\sim F205 \\sim
C201: within 2.3A with sigma of 0.02 and sigma for terminal atoms of 0.04
C73 \\sim C72 \\sim C71 \\sim C93 \\sim C92 \\sim C91 \\sim C83 \\sim C82 \\sim
C81: within 1.9A with sigma of 0.02 and sigma for terminal atoms of 0.04
Uanis(S200) = Uanis(C200)
Uanis(O202) = Uanis(F200)
Uanis(O201) = Uanis(F201)
Uanis(O200) = Uanis(F202)
Uanis(C71) = Uanis(C72)
Uanis(S201) = Uanis(C201)
5. Others
 Fixed Sof: S200(0.5) O202(0.5) O201(0.5) O200(0.5) S201(0.5) O204(0.5)
 O203(0.5) F203(0.5) F204(0.5) F205(0.5) O205(0.5) F200(0.5) F201(0.5)
 F202(0.5) C200(0.5) C201(0.5)
6.a Rotating group:
 O2(H2)
6.b Aromatic/amide H refined with riding coordinates:
 C83(H83), C23(H23), C46(H46), C4(H4), C50(H50), C33(H33), C60(H60), C57(H57),
 C59(H59), C82(H82), C58(H58), C49(H49), C52(H52), C24(H24), C56(H56), C61(H61),
  C69(H69), C40(H40), C25(H25), C41(H41), C91(H91), C43(H43), C36(H36),
 C51(H51), C68(H68), C16(H16), C62(H62), C14(H14), C71(H71), C72(H72), C15(H15),
  C73(H73), C13(H13), C67(H67), C26(H26), C47(H47), C6(H6), C81(H81), C48(H48),
 C92(H92), C2(H2A), C53(H53), C63(H63), C42(H42), C35(H35), C34(H34), C93(H93),
 C66(H66)
;
_olex2_submission_special_instructions 'No special instructions were received'

loop_
_space_group_symop_operation_xyz
'x, y, z'
'-x, y, -z+1/2'
'x+1/2, y+1/2, z'
'-x+1/2, y+1/2, -z+1/2'
'-x, -y, -z'
'x, -y, z-1/2'
'-x+1/2, -y+1/2, -z'
'x+1/2, -y+1/2, z-1/2'

loop_
_atom_site_label
_atom_site_type_symbol
_atom_site_fract_x
_atom_site_fract_y
_atom_site_fract_z
_atom_site_U_iso_or_equiv
_atom_site_adp_type
_atom_site_occupancy
_atom_site_site_symmetry_order
_atom_site_calc_flag
_atom_site_refinement_flags_posn
_atom_site_refinement_flags_adp
_atom_site_refinement_flags_occupancy
_atom_site_disorder_assembly
_atom_site_disorder_group
Fe2 Fe 0.56623(11) 0.29271(8) 0.38521(4) 0.0251(4) Uani 1 1 d . . . . .
Fe3 Fe 0.50429(11) 0.41464(8) 0.41966(4) 0.0268(4) Uani 1 1 d . . . . .
Fe1 Fe 0.37475(12) 0.34931(9) 0.37686(4) 0.0314(4) Uani 1 1 d . . . . .
Mn1 Mn 0.41821(12) 0.26201(9) 0.44124(4) 0.0308(4) Uani 1 1 d . . . . .
O11 O 0.4765(5) 0.3268(4) 0.35161(16) 0.0283(17) Uani 1 1 d . . . . .
O2 O 0.3731(6) 0.2060(5) 0.4699(2) 0.047(2) Uani 1 1 d . . . . .
H2 H 0.414921 0.173715 0.476770 0.070 Uiso 1 1 d GR . . . .
O31 O 0.4284(4) 0.4471(3) 0.38517(16) 0.0243(16) Uani 1 1 d . U . . .
O21 O 0.6083(4) 0.3899(3) 0.39412(15) 0.0234(16) Uani 1 1 d . . . . .
O1 O 0.4569(4) 0.3191(3) 0.41207(16) 0.0249(16) Uani 1 1 d . . . . .
N22 N 0.6820(6) 0.2857(4) 0.4189(2) 0.0278(18) Uani 1 1 d . U . . .
N24 N 0.4792(6) 0.1812(5) 0.4207(2) 0.0314(18) Uani 1 1 d . U . . .
N32 N 0.3810(6) 0.4656(5) 0.4379(2) 0.0298(19) Uani 1 1 d . U . . .
N33 N 0.5391(6) 0.3791(5) 0.4625(2) 0.0303(18) Uani 1 1 d . U . . .
N11 N 0.2833(7) 0.4193(5) 0.3535(2) 0.041(3) Uani 1 1 d . . . . .
N31 N 0.6048(6) 0.4923(5) 0.4288(2) 0.033(2) Uani 1 1 d . . . . .
N34 N 0.4954(6) 0.3210(5) 0.4712(2) 0.0310(18) Uani 1 1 d . U . . .
N21 N 0.6235(6) 0.2548(4) 0.3455(2) 0.031(2) Uani 1 1 d . . . . .
N12 N 0.3405(7) 0.2465(5) 0.3568(3) 0.046(2) Uani 1 1 d . U . . .
N23 N 0.5261(5) 0.1914(4) 0.3955(2) 0.0279(17) Uani 1 1 d . U . . .
N13 N 0.2692(6) 0.3355(5) 0.4063(2) 0.041(3) Uani 1 1 d . . . . .
N14 N 0.2872(6) 0.2965(5) 0.4307(3) 0.040(3) Uani 1 1 d . . . . .
C21 C 0.6976(6) 0.4059(5) 0.4052(3) 0.026(2) Uani 1 1 d . . . . .
C5 C 0.6492(7) 0.4494(5) 0.3410(2) 0.025(2) Uani 1 1 d . . . . .
C31 C 0.3640(7) 0.4994(5) 0.3869(2) 0.026(2) Uani 1 1 d . U . . .
C32 C 0.4075(7) 0.5725(5) 0.3824(3) 0.029(2) Uani 1 1 d . U . . .
C22 C 0.7676(7) 0.4088(5) 0.3803(3) 0.032(3) Uani 1 1 d . . . . .
C37 C 0.4778(8) 0.5824(5) 0.3629(3) 0.035(2) Uani 1 1 d . U . . .
C55 C 0.7214(7) 0.3461(5) 0.4264(2) 0.027(2) Uani 1 1 d . U . . .
C83 C 0.4777(7) 0.1124(6) 0.4258(3) 0.032(2) Uani 1 1 d . U . . .
H83 H 0.450281 0.091299 0.442072 0.039 Uiso 1 1 calc R . . . .
C23 C 0.8579(7) 0.3934(5) 0.3880(3) 0.033(3) Uani 1 1 d . . . . .
H23 H 0.875462 0.382842 0.407844 0.040 Uiso 1 1 calc R . . . .
C46 C 0.2385(7) 0.5157(6) 0.4238(3) 0.035(2) Uani 1 1 d . U . . .
H46 H 0.200116 0.536045 0.408893 0.043 Uiso 1 1 calc R . . . .
C4 C 0.6062(8) 0.5065(6) 0.3543(3) 0.035(3) Uani 1 1 d . . . . .
H4 H 0.638451 0.531519 0.369341 0.042 Uiso 1 1 calc R . . . .
C50 C 0.5903(8) 0.5536(6) 0.4422(3) 0.041(3) Uani 1 1 d . . . . .
H50 H 0.530561 0.565599 0.447383 0.049 Uiso 1 1 calc R . . . .
C33 C 0.3750(8) 0.6290(6) 0.3984(3) 0.037(2) Uani 1 1 d . U . . .
H33 H 0.326281 0.622987 0.411156 0.044 Uiso 1 1 calc R . . . .
C60 C 0.7058(8) 0.2319(6) 0.3421(3) 0.035(3) Uani 1 1 d . . . . .
H60 H 0.748346 0.235708 0.358324 0.042 Uiso 1 1 calc R . . . .
C11 C 0.4688(8) 0.2805(5) 0.3275(3) 0.033(3) Uani 1 1 d . U . . .
C57 C 0.8000(8) 0.2935(6) 0.4678(3) 0.036(2) Uani 1 1 d . U . . .
H57 H 0.841402 0.296346 0.484344 0.044 Uiso 1 1 calc R . . . .
C1 C 0.5077(8) 0.4311(7) 0.3124(3) 0.039(3) Uani 1 1 d . . . . .
C59 C 0.6992(7) 0.2293(6) 0.4358(3) 0.031(2) Uani 1 1 d . U . . .
H59 H 0.670601 0.186747 0.430678 0.038 Uiso 1 1 calc R . . . .
C64 C 0.5612(9) 0.2501(7) 0.3222(3) 0.040(3) Uani 1 1 d . . . . .
C82 C 0.5210(7) 0.0772(6) 0.4043(3) 0.032(2) Uani 1 1 d . U . . .
H82 H 0.529743 0.028798 0.402599 0.038 Uiso 1 1 calc R . . . .
C58 C 0.7582(8) 0.2325(6) 0.4606(3) 0.038(2) Uani 1 1 d . U . . .
H58 H 0.769236 0.192647 0.472404 0.045 Uiso 1 1 calc R . . . .
C49 C 0.3511(7) 0.4586(6) 0.4652(3) 0.035(3) Uani 1 1 d . . . . .
H49 H 0.391085 0.438780 0.479855 0.042 Uiso 1 1 calc R . . . .
C52 C 0.7462(8) 0.5807(6) 0.4426(3) 0.041(3) Uani 1 1 d . . . . .
H52 H 0.795171 0.610376 0.448329 0.049 Uiso 1 1 calc R . . . .
C24 C 0.9219(8) 0.3935(7) 0.3667(3) 0.044(3) Uani 1 1 d . . . . .
H24 H 0.983333 0.383040 0.372099 0.052 Uiso 1 1 calc R . . . .
C56 C 0.7814(7) 0.3505(6) 0.4508(3) 0.035(3) Uani 1 1 d . . . . .
H56 H 0.809459 0.393301 0.455782 0.042 Uiso 1 1 calc R . . . .
C3 C 0.5204(7) 0.5264(5) 0.3460(3) 0.030(2) Uani 1 1 d . U . . .
C61 C 0.7350(10) 0.2027(7) 0.3167(3) 0.048(3) Uani 1 1 d . . . . .
H61 H 0.795738 0.186809 0.315356 0.058 Uiso 1 1 calc R . . . .
C69 C 0.2835(9) 0.2017(7) 0.3679(3) 0.051(3) Uani 1 1 d . U . . .
H69 H 0.239051 0.216190 0.381122 0.062 Uiso 1 1 calc R . . . .
C40 C 0.2279(8) 0.4030(6) 0.3307(3) 0.039(3) Uani 1 1 d . . . . .
H40 H 0.228222 0.356990 0.323547 0.047 Uiso 1 1 calc R . . . .
C25 C 0.8986(9) 0.4085(7) 0.3377(3) 0.048(3) Uani 1 1 d . . . . .
H25 H 0.942908 0.408121 0.323115 0.057 Uiso 1 1 calc R . . . .
C41 C 0.1701(9) 0.4498(7) 0.3170(3) 0.052(4) Uani 1 1 d . . . . .
H41 H 0.127964 0.436000 0.301743 0.062 Uiso 1 1 calc R . . . .
C91 C 0.5800(8) 0.4055(6) 0.4864(3) 0.038(2) Uani 1 1 d . U . . .
H91 H 0.615759 0.446348 0.486574 0.046 Uiso 1 1 calc R . . . .
C12 C 0.4268(9) 0.3186(7) 0.2996(3) 0.044(3) Uani 1 1 d . . . . .
C43 C 0.2359(8) 0.5360(6) 0.3492(3) 0.040(3) Uani 1 1 d . . . . .
H43 H 0.239338 0.582351 0.355964 0.048 Uiso 1 1 calc R . . . .
C36 C 0.5154(10) 0.6491(6) 0.3611(3) 0.051(3) Uani 1 1 d . U . . .
H36 H 0.563986 0.656831 0.348384 0.061 Uiso 1 1 calc R . . . .
C51 C 0.6597(8) 0.5982(6) 0.4482(3) 0.044(3) Uani 1 1 d . . . . .
H51 H 0.647442 0.642083 0.456381 0.053 Uiso 1 1 calc R . . . .
C17 C 0.4457(10) 0.3875(7) 0.2934(3) 0.049(4) Uani 1 1 d . . . . .
C68 C 0.2904(10) 0.1325(7) 0.3596(4) 0.059(3) Uani 1 1 d . U . . .
H68 H 0.252202 0.100233 0.368846 0.071 Uiso 1 1 calc R . . . .
C16 C 0.4006(8) 0.4192(8) 0.2698(3) 0.047(3) Uani 1 1 d . . . . .
H16 H 0.416096 0.465259 0.264888 0.057 Uiso 1 1 calc R . . . .
C62 C 0.6733(11) 0.1972(7) 0.2934(3) 0.054(4) Uani 1 1 d . . . . .
H62 H 0.690744 0.177010 0.275463 0.065 Uiso 1 1 calc R . . . .
C14 C 0.3154(12) 0.3185(8) 0.2591(3) 0.069(5) Uani 1 1 d . . . . .
H14 H 0.271005 0.294488 0.247319 0.083 Uiso 1 1 calc R . . . .
C71 C 0.1810(8) 0.3503(8) 0.4056(4) 0.067(3) Uani 1 1 d . U . . .
H71 H 0.150461 0.377047 0.390676 0.081 Uiso 1 1 calc R . . . .
C72 C 0.1399(9) 0.3217(7) 0.4293(4) 0.067(3) Uani 1 1 d . U . . .
H72 H 0.077484 0.323611 0.433736 0.081 Uiso 1 1 calc R . . . .
C15 C 0.3336(12) 0.3856(8) 0.2532(3) 0.065(5) Uani 1 1 d . . . . .
H15 H 0.300758 0.409126 0.237799 0.078 Uiso 1 1 calc R . . . .
C73 C 0.2124(10) 0.2883(7) 0.4457(4) 0.067(4) Uani 1 1 d . U . . .
H73 H 0.207884 0.264774 0.463918 0.080 Uiso 1 1 calc R . . . .
C13 C 0.3608(9) 0.2846(8) 0.2821(3) 0.057(4) Uani 1 1 d . . . . .
H13 H 0.346848 0.237727 0.286011 0.068 Uiso 1 1 calc R . . . .
C67 C 0.3464(10) 0.1082(8) 0.3399(4) 0.061(3) Uani 1 1 d . U . . .
H67 H 0.345538 0.061152 0.334049 0.073 Uiso 1 1 calc R . . . .
C26 C 0.8085(8) 0.4242(6) 0.3304(3) 0.038(3) Uani 1 1 d . . . . .
H26 H 0.791619 0.433624 0.310430 0.046 Uiso 1 1 calc R . . . .
C47 C 0.2079(8) 0.5083(7) 0.4517(3) 0.039(2) Uani 1 1 d . U . . .
H47 H 0.148664 0.523153 0.456243 0.047 Uiso 1 1 calc R . . . .
C27 C 0.7418(8) 0.4268(6) 0.3510(3) 0.034(3) Uani 1 1 d . . . . .
C6 C 0.6006(8) 0.4139(6) 0.3195(3) 0.034(3) Uani 1 1 d . . . . .
H6 H 0.628843 0.377517 0.309291 0.040 Uiso 1 1 calc R . . . .
C44 C 0.2916(8) 0.4855(6) 0.3621(3) 0.033(3) Uani 1 1 d . U . . .
C81 C 0.5493(7) 0.1295(5) 0.3855(3) 0.032(2) Uani 1 1 d . U . . .
H81 H 0.580629 0.121854 0.367998 0.039 Uiso 1 1 calc R . . . .
C65 C 0.4010(8) 0.2252(6) 0.3371(3) 0.040(2) Uani 1 1 d . U . . .
C45 C 0.3244(7) 0.4941(6) 0.4172(3) 0.032(2) Uani 1 1 d . U . . .
C54 C 0.6898(8) 0.4756(6) 0.4215(3) 0.034(3) Uani 1 1 d . . . . .
C48 C 0.2661(8) 0.4783(7) 0.4733(3) 0.040(2) Uani 1 1 d . U . . .
H48 H 0.247324 0.471822 0.492796 0.048 Uiso 1 1 calc R . . . .
C92 C 0.5641(8) 0.3665(6) 0.5109(3) 0.036(2) Uani 1 1 d . U . . .
H92 H 0.585433 0.374285 0.530576 0.044 Uiso 1 1 calc R . . . .
C2 C 0.4721(9) 0.4896(6) 0.3247(3) 0.037(3) Uani 1 1 d . . . . .
H2A H 0.413168 0.504876 0.318374 0.045 Uiso 1 1 calc R . . . .
C53 C 0.7626(8) 0.5184(6) 0.4284(3) 0.039(3) Uani 1 1 d . . . . .
H53 H 0.822460 0.505639 0.423669 0.046 Uiso 1 1 calc R . . . .
C63 C 0.5850(12) 0.2213(7) 0.2961(3) 0.056(4) Uani 1 1 d . . . . .
H63 H 0.541793 0.217879 0.280117 0.068 Uiso 1 1 calc R . . . .
C42 C 0.1753(9) 0.5181(7) 0.3263(3) 0.053(4) Uani 1 1 d . . . . .
H42 H 0.137594 0.552162 0.317093 0.063 Uiso 1 1 calc R . . . .
C35 C 0.4836(10) 0.7027(7) 0.3770(4) 0.055(3) Uani 1 1 d . U . . .
H35 H 0.510147 0.747108 0.375294 0.066 Uiso 1 1 calc R . . . .
C34 C 0.4147(8) 0.6935(6) 0.3953(3) 0.043(3) Uani 1 1 d . U . . .
H34 H 0.393213 0.731482 0.406233 0.052 Uiso 1 1 calc R . . . .
C93 C 0.5111(8) 0.3143(6) 0.5003(3) 0.037(2) Uani 1 1 d . U . . .
H93 H 0.488201 0.277992 0.511860 0.045 Uiso 1 1 calc R . . . .
C66 C 0.4062(9) 0.1556(7) 0.3282(3) 0.052(3) Uani 1 1 d . U . . .
H66 H 0.449515 0.141375 0.314546 0.062 Uiso 1 1 calc R . . . .
S200 S 0.4916(4) -0.0493(3) 0.49064(12) 0.0515(14) Uani 0.5 1 d . . P A 1
O202 O 0.4848(7) -0.0329(5) 0.46157(19) 0.066(3) Uani 0.5 1 d . . P A 1
O201 O 0.5780(6) -0.0752(6) 0.4987(2) 0.066(3) Uani 0.5 1 d . . P A 1
O200 O 0.4240(8) -0.0769(6) 0.5027(2) 0.083(3) Uani 0.5 1 d . . P A 1
S201 S 0.4628(5) 0.0366(5) 0.25978(15) 0.092(2) Uani 0.5 1 d . U P B 1
O204 O 0.461(2) -0.0577(17) 0.2567(6) 0.117(6) Uani 0.5 1 d D U P B 1
O203 O 0.3792(18) 0.044(2) 0.2482(7) 0.111(8) Uani 0.5 1 d . U P B 1
F203 F 0.3868(14) -0.0197(14) 0.2544(4) 0.087(5) Uani 0.5 1 d . U P C 2
F204 F 0.476(4) 0.014(2) 0.2885(12) 0.094(8) Uani 0.5 1 d . U P C 2
F205 F 0.441(2) 0.1061(14) 0.2544(6) 0.135(8) Uani 0.5 1 d . U P C 2
O205 O 0.484(5) 0.031(3) 0.2905(14) 0.086(9) Uani 0.5 1 d D U P B 1
F200 F 0.4848(7) -0.0329(5) 0.46157(19) 0.066(3) Uani 0.5 1 d . . P D 2
F201 F 0.5780(6) -0.0752(6) 0.4987(2) 0.066(3) Uani 0.5 1 d . . P D 2
F202 F 0.4240(8) -0.0769(6) 0.5027(2) 0.083(3) Uani 0.5 1 d . . P D 2
C200 C 0.4916(4) -0.0493(3) 0.49064(12) 0.0515(14) Uani 0.5 1 d . . P D 2
C201 C 0.4628(5) 0.0366(5) 0.25978(15) 0.092(2) Uani 0.5 1 d . U P C 2

loop_
_atom_site_aniso_label
_atom_site_aniso_U_11
_atom_site_aniso_U_22
_atom_site_aniso_U_33
_atom_site_aniso_U_23
_atom_site_aniso_U_13
_atom_site_aniso_U_12
Fe2 0.0210(8) 0.0202(8) 0.0335(9) -0.0002(7) -0.0077(7) 0.0027(7)
Fe3 0.0171(8) 0.0220(8) 0.0407(10) 0.0002(8) -0.0069(7) 0.0065(7)
Fe1 0.0246(9) 0.0250(9) 0.0435(11) -0.0029(8) -0.0110(8) 0.0080(7)
Mn1 0.0228(9) 0.0248(9) 0.0450(11) -0.0020(8) 0.0038(8) 0.0036(7)
O11 0.034(4) 0.019(4) 0.031(4) -0.008(3) -0.009(3) 0.001(3)
O2 0.047(5) 0.036(5) 0.058(6) 0.001(4) 0.014(5) -0.007(4)
O31 0.016(3) 0.019(3) 0.037(4) -0.004(3) -0.007(3) 0.013(3)
O21 0.014(3) 0.021(4) 0.035(4) 0.004(3) -0.009(3) 0.007(3)
O1 0.013(3) 0.017(3) 0.044(4) -0.003(3) -0.007(3) 0.006(3)
N22 0.020(4) 0.024(4) 0.039(4) 0.002(3) 0.001(3) 0.018(3)
N24 0.015(3) 0.024(4) 0.055(4) 0.004(4) 0.000(3) 0.008(3)
N32 0.017(4) 0.031(4) 0.041(4) -0.005(4) -0.005(3) 0.009(3)
N33 0.025(4) 0.024(4) 0.042(4) -0.003(3) -0.004(3) 0.015(3)
N11 0.042(6) 0.033(5) 0.045(6) -0.003(5) -0.021(5) 0.000(5)
N31 0.022(5) 0.026(5) 0.051(6) -0.008(4) -0.007(4) 0.011(4)
N34 0.026(4) 0.028(4) 0.039(4) -0.002(3) -0.001(3) 0.021(3)
N21 0.038(5) 0.015(4) 0.038(5) 0.008(4) -0.001(4) 0.011(4)
N12 0.037(5) 0.031(4) 0.066(5) -0.009(4) -0.019(4) 0.001(4)
N23 0.015(3) 0.020(3) 0.048(4) 0.000(3) 0.007(3) 0.007(3)
N13 0.022(5) 0.044(6) 0.056(7) -0.007(5) -0.003(5) 0.016(4)
N14 0.015(5) 0.030(5) 0.075(8) -0.007(5) 0.010(5) -0.004(4)
C21 0.013(5) 0.017(5) 0.046(7) -0.001(5) -0.011(5) 0.007(4)
C5 0.019(5) 0.015(5) 0.041(6) 0.002(5) 0.009(5) 0.002(4)
C31 0.020(4) 0.014(4) 0.044(5) -0.004(4) -0.011(4) 0.013(4)
C32 0.021(4) 0.016(4) 0.049(5) -0.001(4) -0.009(4) 0.010(4)
C22 0.023(6) 0.018(5) 0.055(8) 0.000(5) -0.005(5) 0.000(4)
C37 0.031(5) 0.017(4) 0.056(5) -0.003(4) 0.000(4) 0.013(4)
C55 0.020(4) 0.022(4) 0.038(5) 0.000(4) -0.004(4) 0.008(4)
C83 0.018(4) 0.024(4) 0.055(5) 0.006(4) 0.006(4) 0.008(3)
C23 0.021(6) 0.022(6) 0.057(8) -0.002(5) 0.002(5) -0.004(4)
C46 0.019(4) 0.041(5) 0.046(5) 0.000(4) -0.010(4) 0.011(4)
C4 0.036(7) 0.022(6) 0.046(7) -0.002(5) 0.001(5) 0.010(5)
C50 0.029(6) 0.027(6) 0.064(9) -0.011(6) -0.010(6) 0.001(5)
C33 0.028(5) 0.024(5) 0.059(6) -0.003(5) -0.008(5) 0.012(4)
C60 0.040(7) 0.024(6) 0.042(7) 0.009(5) 0.005(6) 0.007(5)
C11 0.045(7) 0.015(5) 0.038(6) -0.004(5) -0.015(5) 0.001(5)
C57 0.027(4) 0.038(5) 0.044(5) 0.004(4) -0.005(4) 0.006(4)
C1 0.032(6) 0.058(8) 0.027(6) 0.005(6) 0.004(5) -0.004(6)
C59 0.021(4) 0.031(4) 0.042(5) 0.007(4) -0.001(4) 0.014(4)
C64 0.044(7) 0.039(7) 0.036(7) -0.003(6) -0.010(6) 0.002(6)
C82 0.018(4) 0.019(4) 0.058(5) 0.007(4) 0.007(4) 0.008(3)
C58 0.029(5) 0.039(5) 0.046(5) 0.006(4) -0.002(4) 0.013(4)
C49 0.017(5) 0.046(7) 0.042(7) 0.009(6) 0.000(5) 0.000(5)
C52 0.032(6) 0.025(6) 0.066(9) -0.010(6) -0.007(6) -0.008(5)
C24 0.020(6) 0.045(8) 0.066(9) -0.004(7) 0.007(6) -0.001(5)
C56 0.019(5) 0.033(6) 0.051(7) -0.006(6) -0.015(5) 0.011(5)
C3 0.030(5) 0.013(5) 0.049(6) 0.007(4) 0.007(5) 0.005(4)
C61 0.051(8) 0.034(7) 0.060(9) 0.002(7) 0.013(7) 0.014(6)
C69 0.043(5) 0.032(5) 0.078(6) -0.009(5) -0.011(5) -0.014(4)
C40 0.031(6) 0.036(7) 0.049(8) -0.006(6) -0.015(6) 0.006(5)
C25 0.040(7) 0.037(7) 0.067(10) -0.005(7) 0.020(7) -0.006(6)
C41 0.044(8) 0.044(8) 0.063(9) -0.015(7) -0.037(7) 0.020(6)
C91 0.035(4) 0.036(4) 0.042(5) -0.006(4) -0.008(4) 0.020(4)
C12 0.048(8) 0.042(7) 0.040(7) -0.011(6) -0.017(6) 0.019(6)
C43 0.039(7) 0.029(6) 0.050(8) -0.004(6) -0.025(6) 0.014(5)
C36 0.048(6) 0.027(5) 0.076(7) 0.001(5) -0.002(5) 0.003(5)
C51 0.030(7) 0.023(6) 0.078(10) -0.016(6) -0.002(6) 0.004(5)
C17 0.067(9) 0.044(8) 0.035(7) -0.010(6) -0.023(7) 0.029(7)
C68 0.052(5) 0.037(5) 0.086(6) -0.007(5) -0.014(5) -0.013(4)
C16 0.036(7) 0.070(10) 0.035(7) 0.016(7) -0.001(6) 0.011(7)
C62 0.074(10) 0.043(8) 0.045(8) -0.005(7) 0.009(7) 0.014(7)
C14 0.100(13) 0.053(10) 0.050(9) -0.012(8) -0.038(9) 0.016(9)
C71 0.017(4) 0.046(6) 0.139(10) 0.004(6) 0.012(5) 0.002(4)
C72 0.017(4) 0.046(6) 0.139(10) 0.004(6) 0.012(5) 0.002(4)
C15 0.095(12) 0.057(10) 0.040(8) -0.004(7) -0.037(8) 0.035(9)
C73 0.042(8) 0.037(7) 0.122(13) 0.006(8) 0.010(8) 0.011(6)
C13 0.050(8) 0.062(9) 0.055(9) -0.021(7) -0.030(7) 0.030(7)
C67 0.058(6) 0.038(6) 0.086(7) -0.011(6) -0.018(6) -0.013(5)
C26 0.027(6) 0.030(6) 0.058(8) -0.005(6) -0.003(6) 0.007(5)
C47 0.021(4) 0.047(5) 0.049(5) -0.002(5) -0.006(4) 0.012(4)
C27 0.030(6) 0.020(6) 0.052(8) -0.004(5) -0.002(6) 0.002(5)
C6 0.030(6) 0.035(6) 0.036(6) 0.004(5) 0.003(5) 0.001(5)
C44 0.032(6) 0.027(6) 0.040(6) -0.010(5) -0.008(5) 0.019(5)
C81 0.018(4) 0.023(4) 0.056(5) 0.005(4) 0.003(4) 0.005(3)
C65 0.038(5) 0.018(4) 0.062(6) -0.005(4) -0.016(4) -0.006(4)
C45 0.020(4) 0.035(4) 0.040(5) 0.000(4) -0.012(4) 0.008(4)
C54 0.029(6) 0.025(6) 0.047(7) -0.003(5) -0.011(5) -0.004(5)
C48 0.025(4) 0.045(5) 0.049(5) -0.007(5) -0.005(4) 0.009(4)
C92 0.034(4) 0.034(4) 0.041(4) -0.008(4) -0.001(4) 0.022(4)
C2 0.044(7) 0.023(6) 0.043(7) 0.005(5) -0.013(6) 0.003(5)
C53 0.036(7) 0.020(6) 0.061(8) -0.007(6) 0.003(6) -0.004(5)
C63 0.102(13) 0.030(7) 0.036(7) -0.004(6) -0.015(8) 0.020(7)
C42 0.045(8) 0.055(9) 0.056(9) 0.001(7) -0.021(7) 0.028(7)
C35 0.052(6) 0.025(5) 0.087(7) -0.007(5) -0.004(6) 0.002(5)
C34 0.037(5) 0.018(5) 0.075(7) -0.007(5) -0.004(5) 0.012(4)
C93 0.031(4) 0.039(4) 0.042(4) -0.002(4) -0.001(4) 0.022(4)
C66 0.048(5) 0.030(5) 0.075(6) -0.009(5) -0.018(5) -0.004(4)
S200 0.038(3) 0.076(4) 0.040(3) 0.005(3) 0.007(2) 0.001(3)
O202 0.077(7) 0.079(7) 0.042(5) 0.007(5) -0.005(5) -0.008(5)
O201 0.035(5) 0.099(8) 0.064(6) -0.002(6) 0.001(4) 0.013(5)
O200 0.102(9) 0.081(8) 0.065(7) -0.006(6) -0.008(6) -0.006(7)
S201 0.094(5) 0.125(6) 0.053(4) -0.023(4) -0.036(3) 0.047(5)
O204 0.120(13) 0.141(13) 0.088(11) -0.013(11) -0.010(11) 0.031(12)
O203 0.062(13) 0.163(18) 0.103(15) 0.002(16) -0.035(12) 0.056(14)
F203 0.064(10) 0.130(14) 0.067(10) -0.020(11) 0.010(9) -0.034(11)
F204 0.104(15) 0.128(18) 0.048(13) 0.008(14) -0.016(12) 0.030(16)
F205 0.178(17) 0.113(15) 0.110(14) -0.016(13) -0.055(14) 0.075(14)
O205 0.107(17) 0.108(19) 0.039(13) -0.033(13) -0.029(13) 0.050(16)
F200 0.077(7) 0.079(7) 0.042(5) 0.007(5) -0.005(5) -0.008(5)
F201 0.035(5) 0.099(8) 0.064(6) -0.002(6) 0.001(4) 0.013(5)
F202 0.102(9) 0.081(8) 0.065(7) -0.006(6) -0.008(6) -0.006(7)
C200 0.038(3) 0.076(4) 0.040(3) 0.005(3) 0.007(2) 0.001(3)
C201 0.094(5) 0.125(6) 0.053(4) -0.023(4) -0.036(3) 0.047(5)

loop_
_atom_type_symbol
_atom_type_description
_atom_type_scat_dispersion_real
_atom_type_scat_dispersion_imag
_atom_type_scat_source
C C 0.0181 0.0091 'International Tables Vol C Tables 4.2.6.8 and 6.1.1.4'
H H 0.0000 0.0000 'International Tables Vol C Tables 4.2.6.8 and 6.1.1.4'
F F 0.0727 0.0534 'International Tables Vol C Tables 4.2.6.8 and 6.1.1.4'
Fe Fe -1.1336 3.1974 'International Tables Vol C Tables 4.2.6.8 and 6.1.1.4'
Mn Mn -0.5299 2.8052 'International Tables Vol C Tables 4.2.6.8 and 6.1.1.4'
N N 0.0311 0.0180 'International Tables Vol C Tables 4.2.6.8 and 6.1.1.4'
O O 0.0492 0.0322 'International Tables Vol C Tables 4.2.6.8 and 6.1.1.4'
S S 0.3331 0.5567 'International Tables Vol C Tables 4.2.6.8 and 6.1.1.4'

loop_
_geom_angle_atom_site_label_1
_geom_angle_atom_site_label_2
_geom_angle_atom_site_label_3
_geom_angle
_geom_angle_site_symmetry_1
_geom_angle_site_symmetry_3
O11 Fe2 O1 82.7(3) . .
O11 Fe2 N22 163.3(3) . .
O11 Fe2 N21 75.6(3) . .
O11 Fe2 N23 106.5(3) . .
O21 Fe2 O11 91.8(3) . .
O21 Fe2 O1 83.9(3) . .
O21 Fe2 N22 72.6(3) . .
O21 Fe2 N21 111.0(3) . .
O21 Fe2 N23 155.6(3) . .
O1 Fe2 N22 101.1(3) . .
O1 Fe2 N21 153.8(3) . .
N21 Fe2 N22 103.8(3) . .
N23 Fe2 O1 82.5(3) . .
N23 Fe2 N22 90.2(3) . .
N23 Fe2 N21 89.6(3) . .
O31 Fe3 Fe1 44.8(2) . .
O31 Fe3 O21 92.0(3) . .
O31 Fe3 O1 88.6(3) . .
O31 Fe3 N32 73.6(3) . .
O31 Fe3 N33 159.8(3) . .
O31 Fe3 N31 106.9(3) . .
O21 Fe3 Fe1 90.2(2) . .
O21 Fe3 N32 163.3(3) . .
O21 Fe3 N33 107.1(3) . .
O21 Fe3 N31 75.1(3) . .
O1 Fe3 Fe1 43.9(2) . .
O1 Fe3 O21 87.1(3) . .
O1 Fe3 N32 100.8(3) . .
O1 Fe3 N33 85.8(3) . .
O1 Fe3 N31 156.5(3) . .
N32 Fe3 Fe1 85.6(2) . .
N33 Fe3 Fe1 126.5(3) . .
N33 Fe3 N32 88.3(3) . .
N33 Fe3 N31 84.9(4) . .
N31 Fe3 Fe1 148.4(3) . .
N31 Fe3 N32 100.5(3) . .
O11 Fe1 Fe3 89.7(2) . .
O11 Fe1 O31 90.9(3) . .
O11 Fe1 O1 87.4(3) . .
O11 Fe1 N11 108.9(4) . .
O11 Fe1 N12 74.3(4) . .
O11 Fe1 N13 159.7(4) . .
O31 Fe1 Fe3 42.29(19) . .
O31 Fe1 N11 75.0(3) . .
O31 Fe1 N12 163.9(4) . .
O31 Fe1 N13 106.5(4) . .
O1 Fe1 Fe3 42.62(19) . .
O1 Fe1 O31 84.9(3) . .
O1 Fe1 N11 154.0(3) . .
O1 Fe1 N12 100.3(3) . .
O1 Fe1 N13 83.9(3) . .
N11 Fe1 Fe3 115.3(3) . .
N11 Fe1 N12 103.5(4) . .
N12 Fe1 Fe3 141.0(3) . .
N13 Fe1 Fe3 96.2(3) . .
N13 Fe1 N11 86.1(4) . .
N13 Fe1 N12 89.3(4) . .
O2 Mn1 N24 92.9(4) . .
O2 Mn1 N34 93.7(4) . .
O2 Mn1 N14 89.6(4) . .
O1 Mn1 O2 176.9(4) . .
O1 Mn1 N24 88.6(3) . .
O1 Mn1 N34 87.9(4) . .
O1 Mn1 N14 87.3(4) . .
N24 Mn1 N34 118.7(3) . .
N24 Mn1 N14 124.2(4) . .
N14 Mn1 N34 116.8(4) . .
Fe1 O11 Fe2 96.7(3) . .
C11 O11 Fe2 113.2(6) . .
C11 O11 Fe1 123.5(7) . .
Mn1 O2 H2 112.5 . .
Fe3 O31 Fe1 93.0(3) . .
C31 O31 Fe3 123.0(6) . .
C31 O31 Fe1 114.8(6) . .
Fe2 O21 Fe3 95.9(3) . .
C21 O21 Fe2 123.0(5) . .
C21 O21 Fe3 117.3(6) . .
Fe3 O1 Fe2 93.1(3) . .
Fe3 O1 Fe1 93.5(3) . .
Fe1 O1 Fe2 93.1(3) . .
Mn1 O1 Fe2 122.4(3) . .
Mn1 O1 Fe3 123.3(4) . .
Mn1 O1 Fe1 123.1(3) . .
C55 N22 Fe2 115.3(6) . .
C55 N22 C59 119.4(9) . .
C59 N22 Fe2 123.6(8) . .
N23 N24 Mn1 121.1(6) . .
C83 N24 Mn1 131.5(8) . .
C83 N24 N23 107.2(9) . .
C49 N32 Fe3 126.7(7) . .
C49 N32 C45 118.0(9) . .
C45 N32 Fe3 113.9(8) . .
N34 N33 Fe3 116.0(7) . .
C91 N33 Fe3 135.8(8) . .
C91 N33 N34 106.5(10) . .
C40 N11 Fe1 125.8(8) . .
C40 N11 C44 119.8(10) . .
C44 N11 Fe1 114.2(7) . .
C50 N31 Fe3 125.6(8) . .
C54 N31 Fe3 115.2(7) . .
C54 N31 C50 119.2(10) . .
N33 N34 Mn1 121.0(7) . .
C93 N34 Mn1 131.3(9) . .
C93 N34 N33 107.7(10) . .
C60 N21 Fe2 127.7(8) . .
C60 N21 C64 118.8(11) . .
C64 N21 Fe2 113.3(8) . .
C69 N12 Fe1 124.3(10) . .
C69 N12 C65 120.0(11) . .
C65 N12 Fe1 113.4(8) . .
N24 N23 Fe2 118.2(6) . .
C81 N23 Fe2 133.1(8) . .
C81 N23 N24 107.5(9) . .
N14 N13 Fe1 117.8(7) . .
C71 N13 Fe1 134.4(11) . .
C71 N13 N14 107.3(12) . .
N13 N14 Mn1 120.9(7) . .
C73 N14 Mn1 128.7(11) . .
C73 N14 N13 110.4(11) . .
O21 C21 C22 112.4(9) . .
O21 C21 C55 104.0(8) . .
O21 C21 C54 105.8(8) . .
C55 C21 C22 110.0(8) . .
C55 C21 C54 112.0(9) . .
C54 C21 C22 112.3(9) . .
C4 C5 C27 121.2(10) . .
C6 C5 C4 117.7(10) . .
C6 C5 C27 121.0(10) . .
O31 C31 C32 111.5(8) . .
O31 C31 C44 106.4(8) . .
O31 C31 C45 107.0(8) . .
C44 C31 C32 109.4(9) . .
C45 C31 C32 110.7(9) . .
C45 C31 C44 111.8(9) . .
C37 C32 C31 121.4(9) . .
C37 C32 C33 119.8(10) . .
C33 C32 C31 118.9(10) . .
C23 C22 C21 117.5(10) . .
C23 C22 C27 120.3(11) . .
C27 C22 C21 122.2(9) . .
C32 C37 C3 124.6(10) . .
C32 C37 C36 117.7(11) . .
C36 C37 C3 117.6(11) . .
N22 C55 C21 114.3(9) . .
N22 C55 C56 120.5(10) . .
C56 C55 C21 125.1(10) . .
N24 C83 H83 124.6 . .
N24 C83 C82 110.8(11) . .
C82 C83 H83 124.6 . .
C22 C23 H23 120.2 . .
C24 C23 C22 119.6(12) . .
C24 C23 H23 120.2 . .
C47 C46 H46 119.6 . .
C47 C46 C45 120.7(11) . .
C45 C46 H46 119.6 . .
C5 C4 H4 119.0 . .
C3 C4 C5 122.0(11) . .
C3 C4 H4 119.0 . .
N31 C50 H50 119.5 . .
N31 C50 C51 121.1(11) . .
C51 C50 H50 119.5 . .
C32 C33 H33 120.2 . .
C34 C33 C32 119.5(12) . .
C34 C33 H33 120.2 . .
N21 C60 H60 117.8 . .
N21 C60 C61 124.4(12) . .
C61 C60 H60 117.8 . .
O11 C11 C64 109.1(9) . .
O11 C11 C12 110.0(8) . .
O11 C11 C65 104.6(10) . .
C64 C11 C12 112.4(10) . .
C64 C11 C65 111.8(9) . .
C65 C11 C12 108.6(10) . .
C58 C57 H57 120.4 . .
C58 C57 C56 119.1(11) . .
C56 C57 H57 120.4 . .
C6 C1 C17 123.6(12) . .
C2 C1 C17 117.9(11) . .
C2 C1 C6 118.4(11) . .
N22 C59 H59 119.4 . .
N22 C59 C58 121.1(11) . .
C58 C59 H59 119.4 . .
N21 C64 C11 115.4(10) . .
C63 C64 N21 120.4(12) . .
C63 C64 C11 124.2(11) . .
C83 C82 H82 128.2 . .
C83 C82 C81 103.6(10) . .
C81 C82 H82 128.2 . .
C57 C58 C59 119.3(11) . .
C57 C58 H58 120.3 . .
C59 C58 H58 120.3 . .
N32 C49 H49 118.1 . .
N32 C49 C48 123.9(11) . .
C48 C49 H49 118.1 . .
C51 C52 H52 120.5 . .
C51 C52 C53 119.1(11) . .
C53 C52 H52 120.5 . .
C23 C24 H24 119.2 . .
C25 C24 C23 121.6(12) . .
C25 C24 H24 119.2 . .
C55 C56 H56 119.8 . .
C57 C56 C55 120.4(11) . .
C57 C56 H56 119.8 . .
C4 C3 C37 118.3(11) . .
C4 C3 C2 119.6(11) . .
C2 C3 C37 121.7(10) . .
C60 C61 H61 121.2 . .
C62 C61 C60 117.6(13) . .
C62 C61 H61 121.2 . .
N12 C69 H69 120.9 . .
N12 C69 C68 118.1(15) . .
C68 C69 H69 120.9 . .
N11 C40 H40 118.5 . .
N11 C40 C41 123.0(12) . .
C41 C40 H40 118.5 . .
C24 C25 H25 121.0 . .
C24 C25 C26 118.0(12) . .
C26 C25 H25 121.0 . .
C40 C41 H41 121.2 . .
C40 C41 C42 117.7(11) . .
C42 C41 H41 121.2 . .
N33 C91 H91 124.3 . .
N33 C91 C92 111.5(12) . .
C92 C91 H91 124.3 . .
C17 C12 C11 122.6(11) . .
C17 C12 C13 118.4(12) . .
C13 C12 C11 118.7(12) . .
C44 C43 H43 120.4 . .
C42 C43 H43 120.4 . .
C42 C43 C44 119.3(11) . .
C37 C36 H36 119.3 . .
C35 C36 C37 121.4(14) . .
C35 C36 H36 119.3 . .
C50 C51 H51 119.7 . .
C52 C51 C50 120.7(11) . .
C52 C51 H51 119.7 . .
C12 C17 C1 123.2(11) . .
C16 C17 C1 117.3(13) . .
C16 C17 C12 119.3(13) . .
C69 C68 H68 117.5 . .
C67 C68 C69 125.1(15) . .
C67 C68 H68 117.5 . .
C17 C16 H16 119.2 . .
C15 C16 C17 121.6(14) . .
C15 C16 H16 119.2 . .
C61 C62 H62 120.2 . .
C61 C62 C63 119.6(13) . .
C63 C62 H62 120.2 . .
C15 C14 H14 119.6 . .
C15 C14 C13 120.8(15) . .
C13 C14 H14 119.6 . .
N13 C71 H71 124.6 . .
N13 C71 C72 110.7(15) . .
C72 C71 H71 124.6 . .
C71 C72 H72 127.8 . .
C71 C72 C73 104.4(13) . .
C73 C72 H72 127.8 . .
C16 C15 H15 120.5 . .
C14 C15 C16 119.0(13) . .
C14 C15 H15 120.5 . .
N14 C73 C72 107.1(15) . .
N14 C73 H73 126.5 . .
C72 C73 H73 126.5 . .
C12 C13 H13 119.7 . .
C14 C13 C12 120.7(15) . .
C14 C13 H13 119.7 . .
C68 C67 H67 121.8 . .
C68 C67 C66 116.4(14) . .
C66 C67 H67 121.8 . .
C25 C26 H26 118.5 . .
C25 C26 C27 123.0(13) . .
C27 C26 H26 118.5 . .
C46 C47 H47 120.8 . .
C46 C47 C48 118.4(11) . .
C48 C47 H47 120.8 . .
C22 C27 C5 124.6(11) . .
C26 C27 C5 118.0(11) . .
C26 C27 C22 117.4(11) . .
C5 C6 C1 120.5(11) . .
C5 C6 H6 119.7 . .
C1 C6 H6 119.7 . .
N11 C44 C31 115.4(9) . .
N11 C44 C43 120.3(10) . .
C43 C44 C31 124.3(10) . .
N23 C81 C82 110.8(11) . .
N23 C81 H81 124.6 . .
C82 C81 H81 124.6 . .
N12 C65 C11 115.3(10) . .
N12 C65 C66 121.8(12) . .
C66 C65 C11 122.7(13) . .
N32 C45 C31 114.2(9) . .
N32 C45 C46 121.2(11) . .
C46 C45 C31 124.6(10) . .
N31 C54 C21 114.6(9) . .
N31 C54 C53 121.3(11) . .
C53 C54 C21 124.1(11) . .
C49 C48 C47 117.7(12) . .
C49 C48 H48 121.1 . .
C47 C48 H48 121.1 . .
C91 C92 H92 128.1 . .
C93 C92 C91 103.8(11) . .
C93 C92 H92 128.1 . .
C1 C2 H2A 119.4 . .
C3 C2 C1 121.2(11) . .
C3 C2 H2A 119.4 . .
C52 C53 H53 120.7 . .
C54 C53 C52 118.5(12) . .
C54 C53 H53 120.7 . .
C64 C63 C62 119.3(13) . .
C64 C63 H63 120.3 . .
C62 C63 H63 120.3 . .
C41 C42 H42 120.2 . .
C43 C42 C41 119.6(11) . .
C43 C42 H42 120.2 . .
C36 C35 H35 119.6 . .
C34 C35 C36 120.8(13) . .
C34 C35 H35 119.6 . .
C33 C34 H34 119.6 . .
C35 C34 C33 120.7(12) . .
C35 C34 H34 119.6 . .
N34 C93 C92 110.6(12) . .
N34 C93 H93 124.7 . .
C92 C93 H93 124.7 . .
C67 C66 C65 118.4(15) . .
C67 C66 H66 120.8 . .
C65 C66 H66 120.8 . .
O202 S200 S200 100.6(6) . 5_656
O202 S200 O201 111.4(7) . .
O201 S200 S200 97.4(6) . 5_656
O200 S200 S200 106.7(7) . 5_656
O200 S200 O202 119.4(8) . .
O200 S200 O201 117.0(8) . .
S201 S201 O204 87.9(10) 2_655 .
O203 S201 S201 118.2(16) . 2_655
O203 S201 O204 94(2) . .
O203 S201 O205 124(4) . .
O205 S201 S201 118(3) . 2_655
O205 S201 O204 90(2) . .
O204 O204 S201 91.4(10) 2_655 .
F200 C200 F201 111.4(7) . .
F202 C200 F200 119.4(8) . .
F202 C200 F201 117.0(8) . .
F204 C201 F203 90(2) . .
F204 C201 F205 119(2) . .
F205 C201 F203 118.9(16) . .

loop_
_geom_bond_atom_site_label_1
_geom_bond_atom_site_label_2
_geom_bond_distance
_geom_bond_site_symmetry_2
Fe2 O11 2.085(7) .
Fe2 O21 2.019(7) .
Fe2 O1 2.126(7) .
Fe2 N22 2.249(9) .
Fe2 N21 2.158(10) .
Fe2 N23 2.110(9) .
Fe3 Fe1 2.953(2) .
Fe3 O31 1.989(7) .
Fe3 O21 2.021(7) .
Fe3 O1 2.003(7) .
Fe3 N32 2.256(9) .
Fe3 N33 2.108(9) .
Fe3 N31 2.140(9) .
Fe1 O11 1.976(8) .
Fe1 O31 2.082(7) .
Fe1 O1 2.051(7) .
Fe1 N11 2.159(10) .
Fe1 N12 2.240(10) .
Fe1 N13 2.114(11) .
Mn1 O2 1.843(9) .
Mn1 O1 1.838(8) .
Mn1 N24 2.050(9) .
Mn1 N34 2.079(10) .
Mn1 N14 2.079(10) .
O11 C11 1.417(13) .
O2 H2 0.9235 .
O31 C31 1.392(11) .
O21 C21 1.421(11) .
N22 C55 1.343(14) .
N22 C59 1.355(14) .
N24 N23 1.379(13) .
N24 C83 1.355(14) .
N32 C49 1.345(15) .
N32 C45 1.350(13) .
N33 N34 1.365(13) .
N33 C91 1.323(15) .
N11 C40 1.330(14) .
N11 C44 1.345(14) .
N31 C50 1.356(14) .
N31 C54 1.348(15) .
N34 C93 1.342(15) .
N21 C60 1.306(14) .
N21 C64 1.372(15) .
N12 C69 1.323(17) .
N12 C65 1.356(17) .
N23 C81 1.332(14) .
N13 N14 1.360(15) .
N13 C71 1.330(15) .
N14 C73 1.331(18) .
C21 C22 1.564(16) .
C21 C55 1.540(14) .
C21 C54 1.549(15) .
C5 C4 1.423(15) .
C5 C27 1.486(15) .
C5 C6 1.372(15) .
C31 C32 1.574(15) .
C31 C44 1.545(14) .
C31 C45 1.522(16) .
C32 C37 1.405(17) .
C32 C33 1.409(15) .
C22 C23 1.394(15) .
C22 C27 1.413(17) .
C37 C3 1.484(15) .
C37 C36 1.411(17) .
C55 C56 1.392(15) .
C83 H83 0.9500 .
C83 C82 1.373(16) .
C23 H23 0.9500 .
C23 C24 1.382(17) .
C46 H46 0.9500 .
C46 C47 1.373(17) .
C46 C45 1.378(15) .
C4 H4 0.9500 .
C4 C3 1.358(15) .
C50 H50 0.9500 .
C50 C51 1.357(16) .
C33 H33 0.9500 .
C33 C34 1.389(17) .
C60 H60 0.9500 .
C60 C61 1.373(18) .
C11 C64 1.511(17) .
C11 C12 1.572(16) .
C11 C65 1.541(16) .
C57 H57 0.9500 .
C57 C58 1.366(17) .
C57 C56 1.368(16) .
C1 C17 1.492(18) .
C1 C6 1.432(16) .
C1 C2 1.379(17) .
C59 H59 0.9500 .
C59 C58 1.397(16) .
C64 C63 1.372(18) .
C82 H82 0.9500 .
C82 C81 1.402(16) .
C58 H58 0.9500 .
C49 H49 0.9500 .
C49 C48 1.374(16) .
C52 H52 0.9500 .
C52 C51 1.353(17) .
C52 C53 1.395(16) .
C24 H24 0.9500 .
C24 C25 1.381(19) .
C56 H56 0.9500 .
C3 C2 1.377(16) .
C61 H61 0.9500 .
C61 C62 1.37(2) .
C69 H69 0.9500 .
C69 C68 1.398(19) .
C40 H40 0.9500 .
C40 C41 1.374(16) .
C25 H25 0.9500 .
C25 C26 1.387(17) .
C41 H41 0.9500 .
C41 C42 1.390(19) .
C91 H91 0.9500 .
C91 C92 1.376(17) .
C12 C17 1.395(19) .
C12 C13 1.396(18) .
C43 H43 0.9500 .
C43 C44 1.391(15) .
C43 C42 1.385(17) .
C36 H36 0.9500 .
C36 C35 1.363(19) .
C51 H51 0.9500 .
C17 C16 1.384(16) .
C68 H68 0.9500 .
C68 C67 1.33(2) .
C16 H16 0.9500 .
C16 C15 1.38(2) .
C62 H62 0.9500 .
C62 C63 1.39(2) .
C14 H14 0.9500 .
C14 C15 1.36(2) .
C14 C13 1.383(19) .
C71 H71 0.9500 .
C71 C72 1.38(2) .
C72 H72 0.9500 .
C72 C73 1.43(2) .
C15 H15 0.9500 .
C73 H73 0.9500 .
C13 H13 0.9500 .
C67 H67 0.9500 .
C67 C66 1.39(2) .
C26 H26 0.9500 .
C26 C27 1.388(17) .
C47 H47 0.9500 .
C47 C48 1.402(16) .
C6 H6 0.9500 .
C81 H81 0.9500 .
C65 C66 1.411(17) .
C54 C53 1.380(15) .
C48 H48 0.9500 .
C92 H92 0.9500 .
C92 C93 1.353(17) .
C2 H2A 0.9500 .
C53 H53 0.9500 .
C63 H63 0.9500 .
C42 H42 0.9500 .
C35 H35 0.9500 .
C35 C34 1.35(2) .
C34 H34 0.9500 .
C93 H93 0.9500 .
C66 H66 0.9500 .
S200 S200 2.102(13) 5_656
S200 O202 1.360(10) .
S200 O201 1.401(10) .
S200 O200 1.274(12) .
S201 S201 1.441(17) 2_655
S201 O204 1.83(3) .
S201 O203 1.33(2) .
S201 O205 1.42(6) .
O204 O204 1.33(6) 2_655
F203 C201 1.57(2) .
F204 C201 1.38(6) .
F205 C201 1.41(3) .
F200 C200 1.360(10) .
F201 C200 1.401(10) .
F202 C200 1.274(12) .

loop_
_smtbx_masks_void_nr
_smtbx_masks_void_average_x
_smtbx_masks_void_average_y
_smtbx_masks_void_average_z
_smtbx_masks_void_volume
_smtbx_masks_void_count_electrons
1 0.000 0.186 0.250 382.3 98.9
2 0.000 -0.186 0.750 382.3 98.6
3 0.500 0.314 0.750 382.3 98.6
4 0.500 0.686 0.250 382.3 98.9
